data_4323424
loop_
_publ_author_name
'Winfried Plass'

_publ_contact_author
;
        Winfried Plass
        Lehrstuhl f\"ur Anorganische Chemie I
        Fakult\"at f\"ur Chemie
        Universit\"at Bielefeld
        Postfach 100131
        33501 Bielefeld
        Bundesrepublik Deutschland
;
_publ_contact_author_email winfried.plass@post.uni-bielefeld.de
_publ_contact_author_fax '049 521 106-6003'
_publ_contact_author_phone '049 521 106-6150'
_publ_section_title
;
 Competing Magnetic Exchange Interactions in Tetranuclear d^1^ Systems:
 Synthesis, Structure, and Magnetochemistry of a Neutral Vanadium(IV)
 Complex with a {(VO)4(\m3-OR)2(\m2-OR)4}2+ Core
;
_journal_name_full 'Inorganic Chemistry'
_journal_page_first 2200
_journal_page_last 2205
_journal_paper_doi 10.1021/ic9613669
_journal_volume 36
_journal_year 1997
_chemical_formula_sum 'C35 H58 N6 O15 V4'
_chemical_formula_weight 1006.63
_chemical_name_systematic
;
 ?
;
_space_group_IT_number 2
_symmetry_cell_setting triclinic
_symmetry_space_group_name_Hall '-P 1'
_symmetry_space_group_name_H-M 'P -1'
_atom_sites_solution_hydrogens geom
_atom_sites_solution_primary direct
_atom_sites_solution_secondary difmap
_audit_creation_method SHELXL
_cell_angle_alpha 107.61(2)
_cell_angle_beta 102.96(2)
_cell_angle_gamma 95.25(2)
_cell_formula_units_Z 1
_cell_length_a 7.352(2)
_cell_length_b 12.584(4)
_cell_length_c 12.826(4)
_cell_measurement_reflns_used 23
_cell_measurement_temperature 188(2)
_cell_measurement_theta_max 15
_cell_measurement_theta_min 10
_cell_volume 1085.9(6)
_computing_cell_refinement 'Siemens P3'
_computing_data_collection 'Siemens P3'
_computing_data_reduction 'Siemens SHELXLTL PLUS'
_computing_structure_refinement 'SHELXL-93 (Sheldrick, 1993)'
_computing_structure_solution 'SHELXS-86 (Sheldrick, 1990)'
_diffrn_ambient_temperature 188(2)
_diffrn_measurement_device 'Siemens R3m/V'
_diffrn_measurement_method Omega-scans
_diffrn_radiation_monochromator graphite
_diffrn_radiation_source 'fine-focus sealed tube'
_diffrn_radiation_type MoK\a
_diffrn_radiation_wavelength 0.71073
_diffrn_reflns_av_R_equivalents 0.0343
_diffrn_reflns_av_sigmaI/netI 0.1059
_diffrn_reflns_limit_h_max 9
_diffrn_reflns_limit_h_min 0
_diffrn_reflns_limit_k_max 15
_diffrn_reflns_limit_k_min -15
_diffrn_reflns_limit_l_max 15
_diffrn_reflns_limit_l_min -15
_diffrn_reflns_number 4792
_diffrn_reflns_theta_max 26.05
_diffrn_reflns_theta_min 2.82
_diffrn_standards_decay_% 0
_diffrn_standards_interval_count 100
_diffrn_standards_number 3
_exptl_absorpt_coefficient_mu 0.907
_exptl_absorpt_correction_T_max 0.470
_exptl_absorpt_correction_T_min 0.435
_exptl_absorpt_correction_type semi
_exptl_crystal_colour brown
_exptl_crystal_density_diffrn 1.539
_exptl_crystal_description plates
_exptl_crystal_F_000 522
_exptl_crystal_size_max 0.30
_exptl_crystal_size_mid 0.25
_exptl_crystal_size_min 0.05
_refine_diff_density_max 1.163
_refine_diff_density_min -0.697
_refine_diff_density_rms 0.100
_refine_ls_extinction_method none
_refine_ls_goodness_of_fit_all 1.012
_refine_ls_goodness_of_fit_obs 1.118
_refine_ls_matrix_type full
_refine_ls_number_parameters 274
_refine_ls_number_reflns 4284
_refine_ls_number_restraints 1
_refine_ls_restrained_S_all 1.019
_refine_ls_restrained_S_obs 1.117
_refine_ls_R_factor_all 0.1348
_refine_ls_R_factor_obs 0.0712
_refine_ls_shift/esd_max 0.001
_refine_ls_shift/esd_mean 0.000
_refine_ls_structure_factor_coef Fsqd
_refine_ls_weighting_details 'w=1/[\s^2^(Fo^2^)+(0.0700P)^2^+2.2500P] where P=(Fo^2^+2Fc^2^)/3'
_refine_ls_weighting_scheme calc
_refine_ls_wR_factor_all 0.1861
_refine_ls_wR_factor_obs 0.1517
_reflns_number_observed 2465
_reflns_number_total 4294
_reflns_observed_criterion >2sigma(I)
_cod_data_source_file ic9613669.cif
_cod_data_source_block vopyr
_cod_depositor_comments
;
The following automatic conversions were performed:

'_refine_ls_weighting_scheme' value 'calc
w=1/[\s^2^(Fo^2^)+(0.0700P)^2^+2.2500P] where P=(Fo^2^+2Fc^2^)/3' was
changed to 'calc'. New tag '_refine_ls_weighting_details' was
created. The value of the new tag was set to
'w=1/[\s^2^(Fo^2^)+(0.0700P)^2^+2.2500P] where P=(Fo^2^+2Fc^2^)/3'.

Automatic conversion script
Id: cif_fix_values 3143 2015-03-26 13:38:13Z robertas 
;
_cod_database_code 4323424

loop_
_symmetry_equiv_pos_as_xyz
'x, y, z'
'-x, -y, -z'

loop_
_atom_site_aniso_label
_atom_site_aniso_U_11
_atom_site_aniso_U_22
_atom_site_aniso_U_33
_atom_site_aniso_U_23
_atom_site_aniso_U_13
_atom_site_aniso_U_12
V1 0.0283(6) 0.0199(5) 0.0340(6) 0.0045(4) 0.0072(5) 0.0037(4)
V2 0.0387(7) 0.0206(5) 0.0387(7) 0.0088(5) 0.0115(5) 0.0063(5)
O1 0.037(3) 0.032(2) 0.041(3) 0.009(2) 0.007(2) 0.002(2)
O2 0.048(3) 0.031(2) 0.049(3) 0.015(2) 0.019(2) 0.008(2)
O3 0.032(2) 0.018(2) 0.035(2) 0.005(2) 0.011(2) 0.002(2)
O4 0.041(3) 0.021(2) 0.037(3) 0.007(2) 0.015(2) 0.007(2)
O5 0.041(3) 0.030(2) 0.043(3) 0.011(2) 0.003(2) 0.008(2)
O6 0.049(3) 0.021(2) 0.041(3) 0.007(2) 0.009(2) 0.012(2)
O7 0.028(2) 0.023(2) 0.041(3) 0.012(2) 0.010(2) 0.003(2)
N3 0.073(5) 0.052(4) 0.041(4) 0.016(3) -0.006(4) -0.004(4)
C3 0.051(5) 0.048(4) 0.056(5) 0.015(4) 0.011(4) 0.013(3)
C3A 0.073(5) 0.052(4) 0.041(4) 0.016(3) -0.006(4) -0.004(4)
N3A 0.051(5) 0.048(4) 0.056(5) 0.015(4) 0.011(4) 0.013(3)
N2 0.066(4) 0.027(3) 0.050(4) 0.003(3) 0.012(3) 0.006(3)
N1 0.030(3) 0.022(2) 0.033(3) -0.001(2) 0.011(2) -0.001(2)
C1 0.073(6) 0.033(4) 0.051(5) 0.015(4) 0.002(4) 0.001(4)
C2 0.055(5) 0.037(4) 0.049(5) 0.006(3) 0.009(4) -0.006(3)
C4 0.066(5) 0.030(4) 0.049(5) 0.004(3) 0.016(4) 0.002(4)
C5 0.064(5) 0.037(4) 0.050(5) 0.003(3) 0.020(4) 0.005(4)
C6 0.059(5) 0.027(3) 0.051(5) -0.001(3) 0.021(4) -0.003(3)
C7 0.037(4) 0.020(3) 0.046(4) 0.005(3) 0.008(3) 0.000(3)
C8 0.030(3) 0.022(3) 0.040(4) 0.007(3) 0.012(3) 0.008(3)
C9 0.026(3) 0.026(3) 0.040(4) 0.007(3) 0.009(3) 0.001(3)
C10 0.048(4) 0.030(3) 0.034(4) 0.008(3) 0.013(3) 0.009(3)
C11 0.046(4) 0.030(3) 0.037(4) 0.007(3) 0.019(3) 0.011(3)
C12 0.068(5) 0.024(3) 0.064(5) 0.013(3) 0.022(4) 0.017(3)
C13 0.045(4) 0.024(3) 0.051(4) 0.009(3) 0.021(4) 0.003(3)
C14 0.042(4) 0.042(4) 0.058(5) 0.020(4) 0.011(4) 0.017(3)
C15 0.030(4) 0.043(4) 0.047(4) 0.018(3) 0.017(3) 0.010(3)
C16 0.043(5) 0.057(5) 0.065(5) 0.025(4) 0.007(4) 0.018(4)
C17 0.042(4) 0.028(3) 0.070(5) 0.020(3) 0.012(4) 0.004(3)

loop_
_atom_site_label
_atom_site_type_symbol
_atom_site_fract_x
_atom_site_fract_y
_atom_site_fract_z
_atom_site_U_iso_or_equiv
_atom_site_thermal_displace_type
_atom_site_occupancy
_atom_site_calc_flag
_atom_site_refinement_flags
_atom_site_disorder_group
V1 V -0.14886(15) 0.91420(8) -0.11837(9) 0.0287(3) Uani 1 d . .
V2 V 0.0355(2) 0.82002(8) 0.09924(10) 0.0326(3) Uani 1 d . .
O1 O -0.3616(6) 0.8770(3) -0.1949(4) 0.0382(11) Uani 1 d . .
O2 O -0.0646(6) 0.7674(4) 0.1752(4) 0.0408(11) Uani 1 d . .
O3 O 0.1330(6) 0.9329(3) -0.0004(3) 0.0290(10) Uani 1 d . .
O4 O -0.0329(6) 1.0184(3) -0.1813(4) 0.0329(10) Uani 1 d . .
O5 O 0.3058(6) 0.8423(4) 0.1897(4) 0.0400(11) Uani 1 d . .
O6 O 0.0884(6) 0.6825(3) -0.0063(4) 0.0381(11) Uani 1 d . .
O7 O -0.1867(6) 0.8158(3) -0.0233(4) 0.0300(10) Uani 1 d . .
N3 N -0.1663(11) 0.2036(6) -0.4101(6) 0.060(2) Uani 0.69(6) d P 1
H3N H -0.0761(11) 0.2083(6) -0.3499(6) 0.072 Uiso 0.69(6) calc PR 1
C3 C -0.3588(10) 0.2500(6) -0.5383(6) 0.052(2) Uani 0.69(6) d P 1
H3C H -0.4209(10) 0.2930(6) -0.5803(6) 0.063 Uiso 0.69(6) calc PR 1
C3A C -0.1663(11) 0.2036(6) -0.4101(6) 0.060(2) Uani 0.31(6) d P 2
H3AC H -0.0689(9) 0.2086(5) -0.3451(5) 0.072 Uiso 0.31(6) calc PR 2
N3A N -0.3588(10) 0.2500(6) -0.5383(6) 0.052(2) Uani 0.31(6) d P 2
H3AN H -0.4163(9) 0.2898(5) -0.5772(5) 0.063 Uiso 0.31(6) calc PR 2
N2 N -0.1573(9) 0.4910(5) -0.4096(5) 0.051(2) Uani 1 d . .
N1 N -0.0113(7) 0.8017(4) -0.2292(4) 0.0304(12) Uani 1 d . .
C1 C -0.2827(12) 0.1059(6) -0.4842(7) 0.055(2) Uani 1 d . .
H1A H -0.2787(12) 0.0319(6) -0.4802(7) 0.066 Uiso 1 calc R 1
C2 C -0.4038(11) 0.1337(6) -0.5636(7) 0.050(2) Uani 1 d . .
H2 H -0.5016(11) 0.0833(6) -0.6253(7) 0.060 Uiso 1 calc R 1
C4 C -0.2123(12) 0.2918(6) -0.4442(7) 0.050(2) Uani 1 d . .
C5 C -0.1065(12) 0.4065(6) -0.3877(7) 0.052(2) Uani 1 d . .
H5 H 0.0081(12) 0.4176(6) -0.3308(7) 0.063 Uiso 1 calc R .
C6 C -0.0279(11) 0.6001(5) -0.3547(6) 0.048(2) Uani 1 d . .
H6A H -0.0056(11) 0.6326(5) -0.4129(6) 0.058 Uiso 1 calc R .
H6B H 0.0954(11) 0.5886(5) -0.3131(6) 0.058 Uiso 1 calc R .
C7 C -0.1136(9) 0.6813(5) -0.2725(6) 0.037(2) Uani 1 d . .
H7A H -0.2473(9) 0.6791(5) -0.3110(6) 0.044 Uiso 1 calc R .
H7B H -0.1128(9) 0.6550(5) -0.2071(6) 0.044 Uiso 1 calc R .
C8 C 0.1914(8) 0.8084(5) -0.1688(5) 0.0308(14) Uani 1 d . .
H8A H 0.2702(8) 0.8069(5) -0.2223(5) 0.037 Uiso 1 calc R .
H8B H 0.2028(8) 0.7407(5) -0.1453(5) 0.037 Uiso 1 calc R .
C9 C 0.2687(8) 0.9139(5) -0.0646(5) 0.0315(14) Uani 1 d . .
H9A H 0.3880(8) 0.9040(5) -0.0173(5) 0.038 Uiso 1 calc R .
H9B H 0.2965(8) 0.9801(5) -0.0884(5) 0.038 Uiso 1 calc R .
C10 C -0.0266(10) 0.8486(5) -0.3237(5) 0.037(2) Uani 1 d . .
H10A H -0.1600(10) 0.8319(5) -0.3695(5) 0.045 Uiso 1 calc R .
H10B H 0.0512(10) 0.8126(5) -0.3736(5) 0.045 Uiso 1 calc R .
C11 C 0.0411(10) 0.9757(5) -0.2764(6) 0.037(2) Uani 1 d . .
H11A H 0.1813(10) 0.9929(5) -0.2529(6) 0.045 Uiso 1 calc R .
H11B H -0.0053(10) 1.0107(5) -0.3347(6) 0.045 Uiso 1 calc R .
C12 C 0.1997(11) 0.5116(5) -0.0716(7) 0.051(2) Uani 1 d . .
H12A H 0.2795(49) 0.4647(16) -0.0397(11) 0.061 Uiso 1 calc R .
H12B H 0.2453(58) 0.5268(6) -0.1327(18) 0.061 Uiso 1 calc R .
H12C H 0.0684(14) 0.4715(18) -0.1019(26) 0.061 Uiso 1 calc R .
C13 C 0.2087(10) 0.6219(5) 0.0201(6) 0.040(2) Uani 1 d . .
C14 C 0.3475(10) 0.6529(6) 0.1222(6) 0.046(2) Uani 1 d . .
H14 H 0.4118(10) 0.5963(6) 0.1410(6) 0.055 Uiso 1 calc R .
C15 C 0.3970(9) 0.7641(6) 0.1989(6) 0.038(2) Uani 1 d . .
C16 C 0.5681(10) 0.7937(7) 0.2958(7) 0.055(2) Uani 1 d . .
H16A H 0.6795(14) 0.7793(37) 0.2671(7) 0.066 Uiso 1 calc R .
H16B H 0.5532(29) 0.7474(29) 0.3435(22) 0.066 Uiso 1 calc R .
H16C H 0.5847(38) 0.8739(12) 0.3407(23) 0.066 Uiso 1 calc R .
C17 C -0.3461(10) 0.7275(5) -0.0555(7) 0.046(2) Uani 1 d . .
H17A H -0.4365(29) 0.7293(23) -0.1236(21) 0.056 Uiso 1 calc R .
H17B H -0.4075(36) 0.7385(20) 0.0064(15) 0.056 Uiso 1 calc R .
H17C H -0.3034(13) 0.6541(6) -0.0714(35) 0.056 Uiso 1 calc R .
O8 O -0.4341(28) 0.4601(17) -0.6016(17) 0.151(6) Uiso 0.50 d PGU .
H8 H -0.4370(221) 0.4819(33) -0.5352(44) 0.227 Uiso 0.50 d PG .
C18 C -0.3723(39) 0.5501(21) -0.6349(24) 0.152(6) Uiso 0.50 d PGU .
H18 H -0.4471(200) 0.5397(98) -0.7119(71) 0.227 Uiso 0.50 d PG .
H18 H -0.2382(86) 0.5521(114) -0.6336(169) 0.227 Uiso 0.50 d PG .
H18 H -0.3884(279) 0.6214(23) -0.5826(108) 0.227 Uiso 0.50 d PG .

loop_
_atom_type_symbol
_atom_type_description
_atom_type_scat_dispersion_real
_atom_type_scat_dispersion_imag
_atom_type_scat_source
C C 0.0033 0.0016 'International Tables Vol C Tables 4.2.6.8 and 6.1.1.4'
H H 0.0000 0.0000 'International Tables Vol C Tables 4.2.6.8 and 6.1.1.4'
N N 0.0061 0.0033 'International Tables Vol C Tables 4.2.6.8 and 6.1.1.4'
O O 0.0106 0.0060 'International Tables Vol C Tables 4.2.6.8 and 6.1.1.4'
V V 0.3005 0.5294 'International Tables Vol C Tables 4.2.6.8 and 6.1.1.4'

loop_
_geom_angle_atom_site_label_1
_geom_angle_atom_site_label_2
_geom_angle_atom_site_label_3
_geom_angle
_geom_angle_site_symmetry_1
_geom_angle_site_symmetry_3
_geom_angle_publ_flag
O1 V1 O4 104.0(2) . . y
O1 V1 O7 93.6(2) . . y
O4 V1 O7 162.5(2) . . y
O1 V1 O3 107.1(2) . 2_575 y
O4 V1 O3 78.1(2) . 2_575 y
O7 V1 O3 98.0(2) . 2_575 y
O1 V1 N1 99.6(2) . . y
O4 V1 N1 79.0(2) . . y
O7 V1 N1 97.3(2) . . y
O3 V1 N1 148.2(2) 2_575 . y
O1 V1 O3 167.3(2) . . y
O4 V1 O3 88.3(2) . . y
O7 V1 O3 74.2(2) . . y
O3 V1 O3 78.6(2) 2_575 . y
N1 V1 O3 79.0(2) . . y
O1 V1 V2 104.4(2) . 2_575 y
O4 V1 V2 33.86(12) . 2_575 y
O7 V1 V2 141.94(12) . 2_575 ?
O3 V1 V2 44.88(12) 2_575 2_575 y
N1 V1 V2 112.03(14) . 2_575 y
O3 V1 V2 87.74(10) . 2_575 y
O1 V1 V1 147.0(2) . 2_575 y
O4 V1 V1 81.50(13) . 2_575 y
O7 V1 V1 84.38(13) . 2_575 y
O3 V1 V1 41.32(12) 2_575 2_575 y
N1 V1 V1 113.30(14) . 2_575 y
O3 V1 V1 37.25(10) . 2_575 y
V2 V1 V1 62.35(4) 2_575 2_575 y
O1 V1 V2 124.8(2) . . y
O4 V1 V2 131.23(14) . . y
O7 V1 V2 31.25(12) . . y
O3 V1 V2 87.62(12) 2_575 . y
N1 V1 V2 91.15(14) . . y
O3 V1 V2 43.02(10) . . y
V2 V1 V2 121.14(4) 2_575 . y
V1 V1 V2 58.79(4) 2_575 . y
O2 V2 O6 101.4(2) . . y
O2 V2 O7 100.9(2) . . y
O6 V2 O7 88.2(2) . . y
O2 V2 O4 96.9(2) . 2_575 y
O6 V2 O4 161.6(2) . 2_575 y
O7 V2 O4 90.9(2) . 2_575 y
O2 V2 O5 98.4(2) . . y
O6 V2 O5 86.5(2) . . y
O7 V2 O5 160.6(2) . . y
O4 V2 O5 88.3(2) 2_575 . y
O2 V2 O3 165.1(2) . . y
O6 V2 O3 91.8(2) . . y
O7 V2 O3 72.2(2) . . y
O4 V2 O3 70.5(2) 2_575 . y
O5 V2 O3 89.3(2) . . y
O2 V2 V1 131.1(2) . . y
O6 V2 V1 91.71(14) . . y
O7 V2 V1 32.03(11) . . y
O4 V2 V1 78.09(13) 2_575 . y
O5 V2 V1 129.54(14) . . y
O3 V2 V1 40.28(10) . . y
O2 V2 V2 138.4(2) . 2_575 y
O6 V2 V2 111.59(14) . 2_575 y
O7 V2 V2 57.08(11) . 2_575 y
O4 V2 V2 53.68(12) 2_575 2_575 y
O5 V2 V2 108.05(13) . 2_575 y
O3 V2 V2 26.97(10) . 2_575 y
V1 V2 V2 28.87(2) . 2_575 y
C9 O3 V1 121.2(3) . 2_575 y
C9 O3 V1 108.5(3) . . y
V1 O3 V1 101.4(2) 2_575 . y
C9 O3 V2 126.7(3) . . y
V1 O3 V2 97.3(2) 2_575 . y
V1 O3 V2 96.71(15) . . y
C11 O4 V1 120.3(3) . . y
C11 O4 V2 126.8(4) . 2_575 y
V1 O4 V2 112.9(2) . 2_575 y
C15 O5 V2 125.3(4) . . y
C13 O6 V2 125.8(4) . . y
C17 O7 V2 118.5(4) . . y
C17 O7 V1 123.2(4) . . y
V2 O7 V1 116.7(2) . . y
C4 N3 C1 109.2(7) . . y
C4 N3 H3N 125.4(4) . . ?
C1 N3 H3N 125.4(4) . . ?
C4 C3 C2 108.7(7) . . y
C4 C3 H3C 125.6(4) . . ?
C2 C3 H3C 125.6(5) . . ?
C4 C3A C1 109.2(7) . . ?
C4 C3A H3AC 125.4(8) . . ?
C1 C3A H3AC 125.4(8) . . ?
C4 N3A C2 108.7(7) . . ?
C4 N3A H3AN 125.6(8) . . ?
C2 N3A H3AN 125.6(9) . . ?
C5 N2 C6 118.3(7) . . y
C10 N1 C8 111.6(5) . . y
C10 N1 C7 110.6(5) . . y
C8 N1 C7 110.2(5) . . y
C10 N1 V1 102.1(4) . . y
C8 N1 V1 110.4(3) . . y
C7 N1 V1 111.7(4) . . y
C2 C1 N3 107.7(7) . . y
C2 C1 C3A 107.7(7) . . ?
C2 C1 H1A 126.2(4) . . ?
N3 C1 H1A 126.2(4) . . ?
C1 C2 C3 107.2(7) . . y
C1 C2 N3A 107.2(7) . . ?
C1 C2 H2 126.4(4) . . ?
C3 C2 H2 126.4(4) . . ?
C3 C4 N3 107.2(6) . . y
N3A C4 C3A 107.2(6) . . ?
N3A C4 C5 129.9(7) . . ?
C3 C4 C5 129.9(7) . . y
N3 C4 C5 122.7(8) . . y
C3A C4 C5 122.7(8) . . ?
N2 C5 C4 123.9(8) . . y
N2 C5 H5 118.1(5) . . ?
C4 C5 H5 118.1(5) . . ?
N2 C6 C7 109.7(6) . . y
N2 C6 H6A 109.7(4) . . ?
C7 C6 H6A 109.7(4) . . ?
N2 C6 H6B 109.7(4) . . ?
C7 C6 H6B 109.7(4) . . ?
H6A C6 H6B 108.2 . . ?
N1 C7 C6 113.8(5) . . y
N1 C7 H7A 108.8(3) . . ?
C6 C7 H7A 108.8(4) . . ?
N1 C7 H7B 108.8(3) . . ?
C6 C7 H7B 108.8(4) . . ?
H7A C7 H7B 107.7 . . ?
N1 C8 C9 113.7(5) . . y
N1 C8 H8A 108.8(3) . . ?
C9 C8 H8A 108.8(3) . . ?
N1 C8 H8B 108.8(3) . . ?
C9 C8 H8B 108.8(3) . . ?
H8A C8 H8B 107.7 . . ?
O3 C9 C8 109.6(5) . . y
O3 C9 H9A 109.7(3) . . ?
C8 C9 H9A 109.7(3) . . ?
O3 C9 H9B 109.7(3) . . ?
C8 C9 H9B 109.7(3) . . ?
H9A C9 H9B 108.2 . . ?
N1 C10 C11 110.0(5) . . y
N1 C10 H10A 109.7(3) . . ?
C11 C10 H10A 109.7(4) . . ?
N1 C10 H10B 109.7(3) . . ?
C11 C10 H10B 109.7(4) . . ?
H10A C10 H10B 108.2 . . ?
O4 C11 C10 107.0(5) . . y
O4 C11 H11A 110.3(3) . . ?
C10 C11 H11A 110.3(4) . . ?
O4 C11 H11B 110.3(3) . . ?
C10 C11 H11B 110.3(4) . . ?
H11A C11 H11B 108.6 . . ?
C13 C12 H12A 109.5(4) . . ?
C13 C12 H12B 109.5(4) . . ?
H12A C12 H12B 109.5 . . ?
C13 C12 H12C 109.5(4) . . ?
H12A C12 H12C 109.5 . . ?
H12B C12 H12C 109.5 . . ?
O6 C13 C14 124.9(6) . . y
O6 C13 C12 115.3(6) . . y
C14 C13 C12 119.8(6) . . y
C13 C14 C15 122.9(6) . . y
C13 C14 H14 118.5(4) . . ?
C15 C14 H14 118.5(4) . . ?
O5 C15 C14 123.8(6) . . y
O5 C15 C16 117.1(6) . . y
C14 C15 C16 119.1(6) . . y
C15 C16 H16A 109.5(4) . . ?
C15 C16 H16B 109.5(4) . . ?
H16A C16 H16B 109.5 . . ?
C15 C16 H16C 109.5(4) . . ?
H16A C16 H16C 109.5 . . ?
H16B C16 H16C 109.5 . . ?
O7 C17 H17A 109.5(3) . . ?
O7 C17 H17B 109.5(4) . . ?
H17A C17 H17B 109.5 . . ?
O7 C17 H17C 109.5(3) . . ?
H17A C17 H17C 109.5 . . ?
H17B C17 H17C 109.5 . . ?
C18 O8 H8 111.44(9) . . ?
O8 C18 H18 109.5 . . ?
O8 C18 H18 109.47(9) . . ?
H18 C18 H18 109.5 . . ?
O8 C18 H18 109.5 . . ?
H18 C18 H18 109.47(8) . . ?
H18 C18 H18 109.47(6) . . ?

loop_
_geom_bond_atom_site_label_1
_geom_bond_atom_site_label_2
_geom_bond_distance
_geom_bond_site_symmetry_2
_geom_bond_publ_flag
V1 O1 1.590(4) . y
V1 O4 1.960(4) . y
V1 O7 2.025(4) . y
V1 O3 2.035(4) 2_575 y
V1 N1 2.177(5) . y
V1 O3 2.220(4) . y
V1 V2 3.293(2) 2_575 y
V1 V1 3.295(2) 2_575 y
V1 V2 3.410(2) . y
V2 O2 1.597(5) . y
V2 O6 1.980(4) . y
V2 O7 1.981(4) . y
V2 O4 1.991(4) 2_575 y
V2 O5 2.010(5) . y
V2 O3 2.343(4) . y
V2 V2 5.838(3) 2_575 y
O3 C9 1.422(7) . y
O3 V1 2.035(4) 2_575 y
O4 C11 1.424(7) . y
O4 V2 1.991(4) 2_575 y
O5 C15 1.260(7) . y
O6 C13 1.274(8) . y
O7 C17 1.431(7) . y
N3 C4 1.353(10) . y
N3 C1 1.372(9) . y
N3 H3N 0.88 . ?
C3 C4 1.350(10) . y
C3 C2 1.390(9) . y
C3 H3C 0.95 . ?
C3A C4 1.353(10) . ?
C3A C1 1.372(9) . ?
C3A H3AC 0.950(9) . ?
N3A C4 1.350(10) . ?
N3A C2 1.390(9) . ?
N3A H3AN 0.880(10) . ?
N2 C5 1.247(9) . y
N2 C6 1.470(8) . y
N1 C10 1.487(8) . y
N1 C8 1.499(7) . y
N1 C7 1.505(7) . y
C1 C2 1.349(10) . y
C1 H1A 0.95 . ?
C2 H2 0.95 . ?
C4 C5 1.457(9) . y
C5 H5 0.95 . ?
C6 C7 1.521(9) . y
C6 H6A 0.99 . ?
C6 H6B 0.99 . ?
C7 H7A 0.99 . ?
C7 H7B 0.99 . ?
C8 C9 1.523(8) . y
C8 H8A 0.99 . ?
C8 H8B 0.99 . ?
C9 H9A 0.99 . ?
C9 H9B 0.99 . ?
C10 C11 1.518(8) . y
C10 H10A 0.99 . ?
C10 H10B 0.99 . ?
C11 H11A 0.99 . ?
C11 H11B 0.99 . ?
C12 C13 1.508(9) . y
C12 H12A 0.98 . ?
C12 H12B 0.98 . ?
C12 H12C 0.98 . ?
C13 C14 1.389(10) . y
C14 C15 1.404(9) . y
C14 H14 0.95 . ?
C15 C16 1.482(9) . y
C16 H16A 0.98 . ?
C16 H16B 0.98 . ?
C16 H16C 0.98 . ?
C17 H17A 0.98 . ?
C17 H17B 0.98 . ?
C17 H17C 0.98 . ?
O8 C18 1.40 . y
O8 H8 0.82 . ?
C18 H18 0.98 . ?
C18 H18 0.98 . ?
C18 H18 0.9800(13) . ?

loop_
_geom_torsion_atom_site_label_1
_geom_torsion_atom_site_label_2
_geom_torsion_atom_site_label_3
_geom_torsion_atom_site_label_4
_geom_torsion
_geom_torsion_site_symmetry_1
_geom_torsion_site_symmetry_2
_geom_torsion_site_symmetry_3
_geom_torsion_site_symmetry_4
_geom_torsion_publ_flag
O1 V1 V2 O2 -22.5(3) . . . . y
O4 V1 V2 O2 158.7(3) . . . . y
O7 V1 V2 O2 -22.9(3) . . . . y
O3 V1 V2 O2 86.8(2) 2_575 . . . y
N1 V1 V2 O2 -125.1(2) . . . . y
O3 V1 V2 O2 162.5(3) . . . . y
V2 V1 V2 O2 118.2(2) 2_575 . . . y
V1 V1 V2 O2 118.2(2) 2_575 . . . y
O1 V1 V2 O6 84.2(2) . . . . y
O4 V1 V2 O6 -94.6(2) . . . . y
O7 V1 V2 O6 83.8(3) . . . . y
O3 V1 V2 O6 -166.5(2) 2_575 . . . y
N1 V1 V2 O6 -18.4(2) . . . . y
O3 V1 V2 O6 -90.8(2) . . . . y
V2 V1 V2 O6 -135.12(14) 2_575 . . . y
V1 V1 V2 O6 -135.12(14) 2_575 . . . y
O1 V1 V2 O7 0.4(3) . . . . y
O4 V1 V2 O7 -178.5(3) . . . . y
O7 V1 V2 O7 0.000(1) . . . . y
O3 V1 V2 O7 109.7(3) 2_575 . . . y
N1 V1 V2 O7 -102.2(3) . . . . y
O3 V1 V2 O7 -174.6(3) . . . . y
V2 V1 V2 O7 141.0(2) 2_575 . . . y
V1 V1 V2 O7 141.0(2) 2_575 . . . y
O1 V1 V2 O4 -111.2(2) . . . 2_575 y
O4 V1 V2 O4 69.9(2) . . . 2_575 y
O7 V1 V2 O4 -111.6(3) . . . 2_575 y
O3 V1 V2 O4 -2.0(2) 2_575 . . 2_575 y
N1 V1 V2 O4 146.2(2) . . . 2_575 y
O3 V1 V2 O4 73.8(2) . . . 2_575 y
V2 V1 V2 O4 29.41(13) 2_575 . . 2_575 y
V1 V1 V2 O4 29.41(13) 2_575 . . 2_575 y
O1 V1 V2 O5 171.0(3) . . . . y
O4 V1 V2 O5 -7.8(2) . . . . y
O7 V1 V2 O5 170.6(3) . . . . y
O3 V1 V2 O5 -79.7(2) 2_575 . . . y
N1 V1 V2 O5 68.5(2) . . . . y
O3 V1 V2 O5 -3.9(2) . . . . y
V2 V1 V2 O5 -48.3(2) 2_575 . . . y
V1 V1 V2 O5 -48.3(2) 2_575 . . . y
O1 V1 V2 O3 175.0(2) . . . . y
O4 V1 V2 O3 -3.9(2) . . . . y
O7 V1 V2 O3 174.6(3) . . . . y
O3 V1 V2 O3 -75.8(2) 2_575 . . . y
N1 V1 V2 O3 72.4(2) . . . . y
O3 V1 V2 O3 0.0 . . . . y
V2 V1 V2 O3 -44.36(15) 2_575 . . . y
V1 V1 V2 O3 -44.36(15) 2_575 . . . y
O1 V1 V2 V2 -140.6(2) . . . 2_575 y
O4 V1 V2 V2 40.5(2) . . . 2_575 y
O7 V1 V2 V2 -141.0(2) . . . 2_575 y
O3 V1 V2 V2 -31.39(11) 2_575 . . 2_575 y
N1 V1 V2 V2 116.77(14) . . . 2_575 y
O3 V1 V2 V2 44.36(15) . . . 2_575 y
V2 V1 V2 V2 0.0 2_575 . . 2_575 y
V1 V1 V2 V2 0.0 2_575 . . 2_575 y
O1 V1 O3 C9 113.4(9) . . . . y
O4 V1 O3 C9 -50.5(3) . . . . y
O7 V1 O3 C9 129.5(3) . . . . y
O3 V1 O3 C9 -128.7(4) 2_575 . . . y
N1 V1 O3 C9 28.6(3) . . . . y
V2 V1 O3 C9 -84.4(3) 2_575 . . . y
V1 V1 O3 C9 -128.7(4) 2_575 . . . y
V2 V1 O3 C9 132.4(4) . . . . y
O1 V1 O3 V1 -117.8(9) . . . 2_575 y
O4 V1 O3 V1 78.2(2) . . . 2_575 y
O7 V1 O3 V1 -101.8(2) . . . 2_575 y
O3 V1 O3 V1 0.0 2_575 . . 2_575 y
N1 V1 O3 V1 157.3(2) . . . 2_575 y
V2 V1 O3 V1 44.32(13) 2_575 . . 2_575 y
V1 V1 O3 V1 0.0 2_575 . . 2_575 y
V2 V1 O3 V1 -98.9(2) . . . 2_575 y
O1 V1 O3 V2 -19.0(10) . . . . y
O4 V1 O3 V2 177.1(2) . . . . y
O7 V1 O3 V2 -2.91(15) . . . . y
O3 V1 O3 V2 98.9(2) 2_575 . . . y
N1 V1 O3 V2 -103.8(2) . . . . y
V2 V1 O3 V2 143.20(11) 2_575 . . . y
V1 V1 O3 V2 98.9(2) 2_575 . . . y
V2 V1 O3 V2 0.0 . . . . y
O2 V2 O3 C9 179.6(8) . . . . y
O6 V2 O3 C9 -28.6(4) . . . . y
O7 V2 O3 C9 -116.1(4) . . . . y
O4 V2 O3 C9 146.3(4) 2_575 . . . y
O5 V2 O3 C9 57.9(4) . . . . y
V1 V2 O3 C9 -119.1(5) . . . . y
V2 V2 O3 C9 -167.2(5) 2_575 . . . y
O2 V2 O3 V1 41.1(8) . . . 2_575 y
O6 V2 O3 V1 -167.0(2) . . . 2_575 y
O7 V2 O3 V1 105.5(2) . . . 2_575 y
O4 V2 O3 V1 7.9(2) 2_575 . . 2_575 y
O5 V2 O3 V1 -80.6(2) . . . 2_575 y
V1 V2 O3 V1 102.5(2) . . . 2_575 y
V2 V2 O3 V1 54.4(2) 2_575 . . 2_575 y
O2 V2 O3 V1 -61.4(8) . . . . y
O6 V2 O3 V1 90.5(2) . . . . y
O7 V2 O3 V1 3.01(15) . . . . y
O4 V2 O3 V1 -94.6(2) 2_575 . . . y
O5 V2 O3 V1 177.0(2) . . . . y
V1 V2 O3 V1 0.0 . . . . y
V2 V2 O3 V1 -48.10(15) 2_575 . . . y
O1 V1 O4 C11 -84.5(5) . . . . y
O7 V1 O4 C11 91.9(7) . . . . y
O3 V1 O4 C11 170.5(5) 2_575 . . . y
N1 V1 O4 C11 12.8(4) . . . . y
O3 V1 O4 C11 91.9(4) . . . . y
V2 V1 O4 C11 -179.6(6) 2_575 . . . y
V1 V1 O4 C11 128.7(4) 2_575 . . . y
V2 V1 O4 C11 94.5(4) . . . . ?
O1 V1 O4 V2 95.1(3) . . . 2_575 y
O7 V1 O4 V2 -88.5(6) . . . 2_575 y
O3 V1 O4 V2 -9.8(2) 2_575 . . 2_575 y
N1 V1 O4 V2 -167.6(3) . . . 2_575 y
O3 V1 O4 V2 -88.5(2) . . . 2_575 y
V2 V1 O4 V2 0.000(1) 2_575 . . 2_575 y
V1 V1 O4 V2 -51.7(2) 2_575 . . 2_575 y
V2 V1 O4 V2 -85.9(2) . . . 2_575 y
O2 V2 O5 C15 68.2(6) . . . . y
O6 V2 O5 C15 -32.8(5) . . . . y
O7 V2 O5 C15 -107.0(7) . . . . y
O4 V2 O5 C15 164.9(5) 2_575 . . . y
O3 V2 O5 C15 -124.6(5) . . . . y
V1 V2 O5 C15 -122.1(5) . . . . y
V2 V2 O5 C15 -144.4(5) 2_575 . . . y
O2 V2 O6 C13 -69.2(5) . . . . y
O7 V2 O6 C13 -169.9(5) . . . . y
O4 V2 O6 C13 102.6(7) 2_575 . . . y
O5 V2 O6 C13 28.7(5) . . . . y
O3 V2 O6 C13 117.9(5) . . . . y
V1 V2 O6 C13 158.2(5) . . . . y
V2 V2 O6 C13 136.7(5) 2_575 . . . y
O2 V2 O7 C17 -31.1(5) . . . . y
O6 V2 O7 C17 70.1(5) . . . . y
O4 V2 O7 C17 -128.3(4) 2_575 . . . y
O5 V2 O7 C17 144.1(6) . . . . y
O3 V2 O7 C17 162.6(5) . . . . y
V1 V2 O7 C17 166.2(6) . . . . y
V2 V2 O7 C17 -172.6(5) 2_575 . . . y
O2 V2 O7 V1 162.7(2) . . . . y
O6 V2 O7 V1 -96.1(2) . . . . y
O4 V2 O7 V1 65.5(2) 2_575 . . . y
O5 V2 O7 V1 -22.2(6) . . . . y
O3 V2 O7 V1 -3.7(2) . . . . y
V1 V2 O7 V1 0.0 . . . . y
V2 V2 O7 V1 21.20(12) 2_575 . . . y
O1 V1 O7 C17 14.8(5) . . . . y
O4 V1 O7 C17 -161.7(6) . . . . y
O3 V1 O7 C17 122.6(5) 2_575 . . . y
N1 V1 O7 C17 -85.4(5) . . . . y
O3 V1 O7 C17 -161.7(5) . . . . y
V2 V1 O7 C17 133.7(4) 2_575 . . . y
V1 V1 O7 C17 161.8(4) 2_575 . . . y
V2 V1 O7 C17 -165.5(6) . . . . y
O1 V1 O7 V2 -179.7(2) . . . . y
O4 V1 O7 V2 3.8(7) . . . . y
O3 V1 O7 V2 -71.8(2) 2_575 . . . y
N1 V1 O7 V2 80.1(2) . . . . y
O3 V1 O7 V2 3.8(2) . . . . y
V2 V1 O7 V2 -60.8(3) 2_575 . . . y
V1 V1 O7 V2 -32.7(2) 2_575 . . . y
V2 V1 O7 V2 0.0 . . . . y
O1 V1 N1 C10 69.3(4) . . . . y
O4 V1 N1 C10 -33.2(4) . . . . y
O7 V1 N1 C10 164.2(4) . . . . y
O3 V1 N1 C10 -77.7(5) 2_575 . . . y
O3 V1 N1 C10 -123.6(4) . . . . y
V2 V1 N1 C10 -40.6(4) 2_575 . . . y
V1 V1 N1 C10 -108.8(3) 2_575 . . . y
V2 V1 N1 C10 -165.1(3) . . . . y
O1 V1 N1 C8 -172.0(4) . . . . y
O4 V1 N1 C8 85.6(4) . . . . y
O7 V1 N1 C8 -77.1(4) . . . . y
O3 V1 N1 C8 41.0(6) 2_575 . . . y
O3 V1 N1 C8 -4.8(3) . . . . y
V2 V1 N1 C8 78.2(4) 2_575 . . . y
V1 V1 N1 C8 9.9(4) 2_575 . . . y
V2 V1 N1 C8 -46.3(3) . . . . y
O1 V1 N1 C7 -48.9(4) . . . . y
O4 V1 N1 C7 -151.3(4) . . . . y
O7 V1 N1 C7 46.0(4) . . . . y
O3 V1 N1 C7 164.1(4) 2_575 . . . y
O3 V1 N1 C7 118.3(4) . . . . y
V2 V1 N1 C7 -158.7(4) 2_575 . . . y
V1 V1 N1 C7 133.0(4) 2_575 . . . y
V2 V1 N1 C7 76.8(4) . . . . y
C4 N3 C1 C2 -1.1(10) . . . . y
C4 N3 C1 C3A 0.0(1000) . . . . ?
C4 C3A C1 C2 -1.1(10) . . . . ?
C4 C3A C1 N3 0.0(1000) . . . . ?
N3 C1 C2 C3 0.8(10) . . . . y
C3A C1 C2 C3 0.8(10) . . . . ?
N3 C1 C2 N3A 0.8(10) . . . . ?
C3A C1 C2 N3A 0.8(10) . . . . ?
C4 C3 C2 C1 -0.2(9) . . . . y
C4 C3 C2 N3A 0.0(1000) . . . . ?
C4 N3A C2 C1 -0.2(9) . . . . ?
C4 N3A C2 C3 0.0(1000) . . . . ?
C2 N3A C4 C3 0.0(1000) . . . . ?
C2 N3A C4 N3 -0.4(9) . . . . ?
C2 N3A C4 C3A -0.4(9) . . . . ?
C2 N3A C4 C5 175.9(8) . . . . ?
C2 C3 C4 N3A 0.0(1000) . . . . ?
C2 C3 C4 N3 -0.4(9) . . . . y
C2 C3 C4 C3A -0.4(9) . . . . ?
C2 C3 C4 C5 175.9(8) . . . . y
C1 N3 C4 N3A 0.9(10) . . . . ?
C1 N3 C4 C3 0.9(10) . . . . y
C1 N3 C4 C3A 0.0(1000) . . . . ?
C1 N3 C4 C5 -175.8(7) . . . . y
C1 C3A C4 N3A 0.9(10) . . . . ?
C1 C3A C4 C3 0.9(10) . . . . ?
C1 C3A C4 N3 0.0(1000) . . . . ?
C1 C3A C4 C5 -175.8(7) . . . . ?
C6 N2 C5 C4 -173.9(7) . . . . y
N3A C4 C5 N2 12.1(14) . . . . ?
C3 C4 C5 N2 12.1(14) . . . . y
N3 C4 C5 N2 -172.1(8) . . . . y
C3A C4 C5 N2 -172.1(8) . . . . ?
C5 N2 C6 C7 -113.0(8) . . . . y
C10 N1 C7 C6 64.5(7) . . . . y
C8 N1 C7 C6 -59.3(7) . . . . y
V1 N1 C7 C6 177.4(5) . . . . y
N2 C6 C7 N1 -168.6(6) . . . . y
C10 N1 C8 C9 94.3(6) . . . . y
C7 N1 C8 C9 -142.4(5) . . . . y
V1 N1 C8 C9 -18.4(6) . . . . y
V1 O3 C9 C8 -162.7(4) 2_575 . . . y
V1 O3 C9 C8 -46.2(5) . . . . y
V2 O3 C9 C8 67.6(6) . . . . y
N1 C8 C9 O3 44.1(7) . . . . y
C8 N1 C10 C11 -68.4(6) . . . . y
C7 N1 C10 C11 168.5(5) . . . . y
V1 N1 C10 C11 49.5(6) . . . . y
V1 O4 C11 C10 11.4(7) . . . . y
V2 O4 C11 C10 -168.1(4) 2_575 . . . y
N1 C10 C11 O4 -42.0(7) . . . . y
V2 O6 C13 C14 -12.5(10) . . . . y
V2 O6 C13 C12 170.5(4) . . . . y
O6 C13 C14 C15 -13.8(11) . . . . y
C12 C13 C14 C15 163.0(7) . . . . y
V2 O5 C15 C14 20.4(9) . . . . y
V2 O5 C15 C16 -160.8(5) . . . . y
C13 C14 C15 O5 9.3(11) . . . . y
C13 C14 C15 C16 -169.5(7) . . . . y
